data_4022029
loop_
_publ_author_name
'Daisuke Takeuchi'
'Itaru Asano'
'Kohtaro Osakada'

_publ_contact_author_email kosakada@res.titech.ac.jp
_publ_contact_author_fax +81-45-924-5224
_publ_contact_author_name 'Kohtaro Osakada'
_publ_contact_author_phone +81-45-924-5224
_publ_section_title
;
 Synthesis and Structure of Cyclic Oligo(p-phenylene oxide)s,
 - (C~6~H~4~O)~n~ - (n = 6-10)
;
_journal_name_full 'Journal of Organic Chemistry'
_journal_page_first 8614
_journal_page_last 8617
_journal_paper_doi 10.1021/jo0609982
_journal_volume 71
_journal_year 2006
_chemical_formula_moiety 'C44 H30 Cl6 O7 '
_chemical_formula_sum 'C44 H30 Cl6 O7'
_chemical_formula_weight 883.43
_space_group_IT_number 14
_symmetry_cell_setting monoclinic
_symmetry_space_group_name_Hall '-P 2yn'
_symmetry_space_group_name_H-M 'P 1 21/n 1'
_audit_creation_date 2006-05-14
_audit_creation_method 'by CrystalStructure 3.7.0'
_cell_angle_alpha 90.0000
_cell_angle_beta 101.36(3)
_cell_angle_gamma 90.0000
_cell_formula_units_Z 4
_cell_length_a 14.61(2)
_cell_length_b 10.187(15)
_cell_length_c 26.99(4)
_cell_measurement_reflns_used 7475
_cell_measurement_temperature 293.1
_cell_measurement_theta_max 27.5
_cell_measurement_theta_min 3.0
_cell_volume 3938(11)
_computing_cell_refinement CrystalClear
_computing_data_collection CrystalClear
_computing_data_reduction CrystalStructure
_computing_publication_material 'CrystalStructure 3.7.0'
_computing_structure_refinement CRYSTALS
_computing_structure_solution SIR92
_diffrn_detector_area_resol_mean 7.31
_diffrn_measured_fraction_theta_full 0.991
_diffrn_measured_fraction_theta_max 0.991
_diffrn_measurement_device_type 'Rigaku Saturn'
_diffrn_measurement_method \w
_diffrn_radiation_type 'Mo K\a'
_diffrn_radiation_wavelength 0.71070
_diffrn_reflns_av_R_equivalents 0.081
_diffrn_reflns_limit_h_max 17
_diffrn_reflns_limit_h_min -18
_diffrn_reflns_limit_k_max 13
_diffrn_reflns_limit_k_min -13
_diffrn_reflns_limit_l_max 35
_diffrn_reflns_limit_l_min -34
_diffrn_reflns_number 28432
_diffrn_reflns_theta_full 27.48
_diffrn_reflns_theta_max 27.48
_exptl_absorpt_coefficient_mu 0.489
_exptl_absorpt_correction_T_max 0.000
_exptl_absorpt_correction_T_min 0.000
_exptl_absorpt_correction_type none
_exptl_crystal_colour colorless
_exptl_crystal_density_diffrn 1.490
_exptl_crystal_density_method 'not measured'
_exptl_crystal_description prism
_exptl_crystal_F_000 1808.00
_exptl_crystal_size_max 0.20
_exptl_crystal_size_mid 0.20
_exptl_crystal_size_min 0.20
_refine_diff_density_max 0.51
_refine_diff_density_min -0.56
_refine_ls_extinction_method none
_refine_ls_goodness_of_fit_ref 0.907
_refine_ls_hydrogen_treatment refall
_refine_ls_number_parameters 544
_refine_ls_number_reflns 2616
_refine_ls_R_factor_gt 0.0566
_refine_ls_shift/su_max 0.0000
_refine_ls_structure_factor_coef F
_refine_ls_weighting_details 'w = 1/[1.0000\s(Fo^2^)]'
_refine_ls_weighting_scheme calc
_refine_ls_wR_factor_ref 0.0507
_reflns_number_gt 2566
_reflns_number_total 8946
_reflns_threshold_expression F^2^>2.0\s(F^2^)
_cod_data_source_file jo0609982si20060518_031620_2.cif
_cod_original_sg_symbol_H-M 'P 21/n'
_cod_original_formula_sum 'C44 H30 Cl6 O7 '
_cod_database_code 4022029

loop_
_symmetry_equiv_pos_site_id
_symmetry_equiv_pos_as_xyz
1 +X,+Y,+Z
2 1/2-X,1/2+Y,1/2-Z
3 -X,-Y,-Z
4 1/2+X,1/2-Y,1/2+Z

loop_
_atom_site_label
_atom_site_type_symbol
_atom_site_fract_x
_atom_site_fract_y
_atom_site_fract_z
_atom_site_U_iso_or_equiv
_atom_site_adp_type
_atom_site_occupancy
_atom_site_symmetry_multiplicity
_atom_site_calc_flag
_atom_site_refinement_flags
Cl(1) Cl 0.8438(2) 1.0214(2) 0.05652(12) 0.0778(11) Uani 1.00 1 d .
Cl(2) Cl 0.69274(17) 0.9419(2) 0.10307(9) 0.0475(8) Uani 1.00 1 d .
Cl(3) Cl 0.8740(2) 0.8296(2) 0.13458(10) 0.0704(10) Uani 1.00 1 d .
Cl(4) Cl 0.81538(19) 1.2744(2) 0.28302(10) 0.0581(9) Uani 1.00 1 d .
Cl(5) Cl 0.8621(2) 1.0438(2) 0.23285(10) 0.0655(10) Uani 1.00 1 d .
Cl(6) Cl 0.9247(2) 1.0739(4) 0.33842(11) 0.1110(14) Uani 1.00 1 d .
O(1) O 0.7079(3) 1.2622(5) -0.10645(19) 0.0249(17) Uani 1.00 1 d .
O(2) O 0.4861(3) 0.8528(5) -0.0663(2) 0.0237(17) Uani 1.00 1 d .
O(3) O 0.6742(3) 0.4035(5) 0.0091(2) 0.0272(17) Uani 1.00 1 d .
O(4) O 0.9166(3) 0.3653(5) 0.1917(2) 0.0292(18) Uani 1.00 1 d .
O(5) O 1.0806(3) 0.7981(5) 0.29481(19) 0.0321(18) Uani 1.00 1 d .
O(6) O 1.1829(3) 1.2225(5) 0.1912(2) 0.0268(18) Uani 1.00 1 d .
O(7) O 1.0809(3) 1.2736(5) -0.01589(19) 0.0223(17) Uani 1.00 1 d .
C(1) C 0.6524(5) 1.1601(7) -0.0950(2) 0.018(2) Uani 1.00 1 d .
C(2) C 0.5919(5) 1.1023(8) -0.1330(3) 0.029(2) Uani 1.00 1 d .
C(3) C 0.5347(5) 0.9988(8) -0.1236(2) 0.028(2) Uani 1.00 1 d .
C(4) C 0.5434(5) 0.9579(7) -0.0745(2) 0.018(2) Uani 1.00 1 d .
C(5) C 0.5995(5) 1.0189(7) -0.0364(2) 0.019(2) Uani 1.00 1 d .
C(6) C 0.6550(5) 1.1213(7) -0.0456(2) 0.021(2) Uani 1.00 1 d .
C(7) C 0.5351(5) 0.7412(8) -0.0457(3) 0.021(2) Uani 1.00 1 d .
C(8) C 0.5579(5) 0.6483(7) -0.0772(3) 0.022(2) Uani 1.00 1 d .
C(9) C 0.6053(5) 0.5356(7) -0.0589(2) 0.019(2) Uani 1.00 1 d .
C(10) C 0.6303(5) 0.5206(7) -0.0071(3) 0.022(2) Uani 1.00 1 d .
C(11) C 0.6053(5) 0.6119(7) 0.0249(2) 0.021(2) Uani 1.00 1 d .
C(12) C 0.5587(5) 0.7228(8) 0.0063(2) 0.024(2) Uani 1.00 1 d .
C(13) C 0.7330(5) 0.4012(7) 0.0553(2) 0.018(2) Uani 1.00 1 d .
C(14) C 0.7178(5) 0.3108(7) 0.0904(3) 0.026(2) Uani 1.00 1 d .
C(15) C 0.7781(5) 0.3016(7) 0.1360(3) 0.023(2) Uani 1.00 1 d .
C(16) C 0.8541(5) 0.3843(8) 0.1469(2) 0.025(2) Uani 1.00 1 d .
C(17) C 0.8694(5) 0.4782(7) 0.1117(3) 0.027(2) Uani 1.00 1 d .
C(18) C 0.8085(5) 0.4856(7) 0.0662(2) 0.022(2) Uani 1.00 1 d .
C(19) C 0.9565(5) 0.4762(8) 0.2170(2) 0.021(2) Uani 1.00 1 d .
C(20) C 1.0527(5) 0.4830(8) 0.2306(2) 0.025(2) Uani 1.00 1 d .
C(21) C 1.0939(5) 0.5908(9) 0.2565(2) 0.030(2) Uani 1.00 1 d .
C(22) C 1.0386(6) 0.6918(8) 0.2679(2) 0.027(2) Uani 1.00 1 d .
C(23) C 0.9443(5) 0.6847(8) 0.2548(2) 0.023(2) Uani 1.00 1 d .
C(24) C 0.9013(5) 0.5753(8) 0.2291(2) 0.026(2) Uani 1.00 1 d .
C(25) C 1.1065(5) 0.8985(8) 0.2662(3) 0.025(2) Uani 1.00 1 d .
C(26) C 1.1397(5) 1.0137(8) 0.2915(3) 0.026(2) Uani 1.00 1 d .
C(27) C 1.1653(5) 1.1199(8) 0.2667(2) 0.022(2) Uani 1.00 1 d .
C(28) C 1.1539(5) 1.1115(8) 0.2138(2) 0.020(2) Uani 1.00 1 d .
C(29) C 1.1228(5) 1.0016(8) 0.1896(2) 0.023(2) Uani 1.00 1 d .
C(30) C 1.0974(5) 0.8950(8) 0.2146(2) 0.028(2) Uani 1.00 1 d .
C(31) C 1.1546(5) 1.2300(7) 0.1389(2) 0.022(2) Uani 1.00 1 d .
C(32) C 1.2206(5) 1.2327(7) 0.1087(3) 0.020(2) Uani 1.00 1 d .
C(33) C 1.1942(5) 1.2454(7) 0.0571(2) 0.021(2) Uani 1.00 1 d .
C(34) C 1.1019(5) 1.2591(7) 0.0365(2) 0.020(2) Uani 1.00 1 d .
C(35) C 1.0334(5) 1.2568(7) 0.0651(2) 0.018(2) Uani 1.00 1 d .
C(36) C 1.0630(5) 1.2431(7) 0.1174(2) 0.022(2) Uani 1.00 1 d .
C(37) C 0.9864(5) 1.2702(8) -0.0385(2) 0.019(2) Uani 1.00 1 d .
C(38) C 0.9389(5) 1.3840(8) -0.0536(2) 0.021(2) Uani 1.00 1 d .
C(39) C 0.8458(5) 1.3781(7) -0.0757(2) 0.020(2) Uani 1.00 1 d .
C(40) C 0.8001(5) 1.2606(8) -0.0841(2) 0.019(2) Uani 1.00 1 d .
C(41) C 0.8487(5) 1.1471(7) -0.0697(2) 0.019(2) Uani 1.00 1 d .
C(42) C 0.9416(5) 1.1506(8) -0.0485(2) 0.024(2) Uani 1.00 1 d .
C(43) C 0.7960(5) 0.8944(9) 0.0854(3) 0.038(3) Uani 1.00 1 d .
C(44) C 0.8996(6) 1.1535(10) 0.2819(2) 0.047(3) Uani 1.00 1 d .
H(1) H 0.5888 1.1324 -0.1666 0.033 Uiso 1.00 1 c R
H(2) H 0.4902 0.9596 -0.1499 0.032 Uiso 1.00 1 c R
H(3) H 0.6009 0.9901 -0.0028 0.022 Uiso 1.00 1 c R
H(4) H 0.6943 1.1653 -0.0184 0.024 Uiso 1.00 1 c R
H(5) H 0.5408 0.6632 -0.1126 0.025 Uiso 1.00 1 c R
H(6) H 0.6200 0.4701 -0.0811 0.022 Uiso 1.00 1 c R
H(7) H 0.6210 0.5985 0.0604 0.024 Uiso 1.00 1 c R
H(8) H 0.5405 0.7859 0.0284 0.030 Uiso 1.00 1 c R
H(9) H 0.6646 0.2553 0.0827 0.030 Uiso 1.00 1 c R
H(10) H 0.7680 0.2387 0.1604 0.026 Uiso 1.00 1 c R
H(11) H 0.9216 0.5353 0.1197 0.033 Uiso 1.00 1 c R
H(12) H 0.8179 0.5485 0.0417 0.026 Uiso 1.00 1 c R
H(13) H 1.0893 0.4133 0.2215 0.029 Uiso 1.00 1 c R
H(14) H 1.1598 0.5958 0.2671 0.035 Uiso 1.00 1 c R
H(15) H 0.9077 0.7544 0.2640 0.027 Uiso 1.00 1 c R
H(16) H 0.8353 0.5682 0.2198 0.031 Uiso 1.00 1 c R
H(17) H 1.1459 1.0170 0.3272 0.031 Uiso 1.00 1 c R
H(18) H 1.1907 1.1966 0.2843 0.026 Uiso 1.00 1 c R
H(19) H 1.1188 0.9963 0.1541 0.028 Uiso 1.00 1 c R
H(20) H 1.0736 0.8181 0.1967 0.031 Uiso 1.00 1 c R
H(21) H 1.2847 1.2252 0.1242 0.022 Uiso 1.00 1 c R
H(22) H 1.2390 1.2445 0.0360 0.025 Uiso 1.00 1 c R
H(23) H 0.9695 1.2664 0.0495 0.023 Uiso 1.00 1 c R
H(24) H 1.0182 1.2424 0.1386 0.026 Uiso 1.00 1 c R
H(25) H 0.9714 1.4651 -0.0483 0.026 Uiso 1.00 1 c R
H(26) H 0.8127 1.4573 -0.0853 0.023 Uiso 1.00 1 c R
H(27) H 0.8174 1.0652 -0.0758 0.023 Uiso 1.00 1 c R
H(28) H 0.9761 1.0723 -0.0393 0.030 Uiso 1.00 1 c R
H(29) H 0.7804 0.8265 0.0611 0.045 Uiso 1.00 1 c R
H(30) H 0.9548 1.1946 0.2759 0.055 Uiso 1.00 1 c R

loop_
_atom_site_aniso_label
_atom_site_aniso_U_11
_atom_site_aniso_U_22
_atom_site_aniso_U_33
_atom_site_aniso_U_12
_atom_site_aniso_U_13
_atom_site_aniso_U_23
Cl(1) 0.069(2) 0.0537(19) 0.127(2) 0.0184(17) 0.058(2) 0.0340(19)
Cl(2) 0.0385(16) 0.0660(18) 0.0383(14) 0.0017(14) 0.0084(13) 0.0043(14)
Cl(3) 0.074(2) 0.094(2) 0.0420(16) 0.0385(19) 0.0071(15) 0.0137(17)
Cl(4) 0.071(2) 0.0448(17) 0.0640(18) -0.0025(16) 0.0278(16) -0.0093(15)
Cl(5) 0.101(2) 0.0362(16) 0.0560(18) 0.0122(17) 0.0065(17) -0.0068(14)
Cl(6) 0.130(3) 0.163(3) 0.0439(19) 0.071(2) 0.026(2) 0.034(2)
O(1) 0.022(3) 0.024(3) 0.025(3) -0.015(3) -0.002(2) 0.006(2)
O(2) 0.018(3) 0.019(3) 0.033(3) 0.002(3) 0.002(2) 0.005(3)
O(3) 0.034(3) 0.019(3) 0.022(3) 0.004(3) -0.011(3) -0.002(2)
O(4) 0.035(3) 0.018(3) 0.030(3) -0.004(3) -0.006(3) -0.002(3)
O(5) 0.042(4) 0.032(3) 0.019(3) -0.010(3) 0.001(3) -0.003(3)
O(6) 0.033(3) 0.024(3) 0.022(3) -0.010(3) 0.003(2) 0.003(3)
O(7) 0.016(3) 0.030(3) 0.021(3) -0.007(2) 0.001(2) 0.004(2)
C(1) 0.017(5) 0.014(4) 0.020(5) 0.001(4) -0.003(4) 0.000(4)
C(2) 0.036(6) 0.035(5) 0.013(4) 0.002(5) -0.003(4) 0.006(4)
C(3) 0.025(5) 0.038(5) 0.017(5) -0.012(4) -0.008(4) -0.012(4)
C(4) 0.024(5) 0.012(4) 0.018(5) 0.003(4) 0.003(4) 0.001(4)
C(5) 0.021(5) 0.018(5) 0.015(4) -0.007(4) 0.002(4) 0.002(4)
C(6) 0.024(5) 0.027(5) 0.010(4) -0.004(4) -0.003(4) -0.010(4)
C(7) 0.015(5) 0.018(5) 0.026(5) -0.005(4) -0.004(4) -0.004(4)
C(8) 0.021(5) 0.026(5) 0.016(5) 0.003(4) -0.006(4) 0.007(4)
C(9) 0.016(5) 0.019(5) 0.021(5) -0.003(4) 0.002(4) -0.011(4)
C(10) 0.017(5) 0.013(5) 0.035(5) 0.002(4) 0.003(4) 0.002(4)
C(11) 0.027(5) 0.022(5) 0.012(4) 0.010(4) -0.001(4) 0.002(4)
C(12) 0.027(5) 0.021(5) 0.027(5) -0.008(4) 0.013(4) -0.008(4)
C(13) 0.020(5) 0.015(4) 0.020(5) 0.011(4) 0.004(4) 0.005(4)
C(14) 0.018(5) 0.016(5) 0.041(5) 0.000(4) -0.001(4) -0.011(4)
C(15) 0.022(5) 0.012(4) 0.031(5) 0.001(4) -0.004(4) 0.006(4)
C(16) 0.026(6) 0.030(5) 0.014(5) 0.011(5) -0.007(4) -0.001(4)
C(17) 0.020(5) 0.021(5) 0.041(5) -0.006(4) 0.009(4) -0.006(5)
C(18) 0.029(5) 0.015(5) 0.020(5) -0.003(4) 0.002(4) 0.002(4)
C(19) 0.023(5) 0.026(5) 0.014(4) 0.011(4) 0.002(4) 0.013(4)
C(20) 0.026(5) 0.022(5) 0.025(5) -0.002(4) 0.004(4) 0.001(4)
C(21) 0.017(5) 0.051(6) 0.018(5) 0.003(5) -0.003(4) 0.004(5)
C(22) 0.045(6) 0.023(5) 0.015(4) -0.008(5) 0.006(4) 0.004(4)
C(23) 0.015(5) 0.025(5) 0.028(5) 0.000(4) 0.001(4) -0.002(4)
C(24) 0.017(5) 0.032(5) 0.027(5) -0.011(4) -0.002(4) 0.000(4)
C(25) 0.022(5) 0.028(5) 0.025(5) -0.008(4) 0.005(4) -0.001(4)
C(26) 0.020(5) 0.034(5) 0.023(5) -0.008(4) 0.002(4) -0.006(5)
C(27) 0.025(5) 0.026(5) 0.015(5) -0.001(4) 0.002(4) -0.005(4)
C(28) 0.018(5) 0.023(5) 0.018(5) -0.002(4) -0.001(4) 0.000(4)
C(29) 0.035(5) 0.025(5) 0.009(4) 0.007(4) 0.002(4) -0.003(4)
C(30) 0.032(5) 0.034(5) 0.011(5) -0.002(4) -0.012(4) -0.010(4)
C(31) 0.028(5) 0.016(4) 0.020(5) -0.006(4) 0.000(4) 0.001(4)
C(32) 0.016(5) 0.006(4) 0.035(5) -0.005(3) -0.004(4) 0.005(4)
C(33) 0.018(5) 0.025(5) 0.020(5) -0.004(4) 0.003(4) 0.006(4)
C(34) 0.024(5) 0.014(4) 0.023(5) -0.004(4) 0.005(4) 0.001(4)
C(35) 0.006(4) 0.017(4) 0.034(5) -0.001(3) 0.007(4) -0.000(4)
C(36) 0.024(5) 0.028(5) 0.014(4) -0.000(4) 0.001(4) 0.003(4)
C(37) 0.024(5) 0.030(5) 0.004(4) -0.005(4) 0.004(3) 0.002(4)
C(38) 0.029(6) 0.012(5) 0.023(5) -0.005(4) 0.006(4) 0.013(4)
C(39) 0.031(6) 0.008(4) 0.018(4) 0.010(4) 0.001(4) 0.000(4)
C(40) 0.016(5) 0.023(5) 0.019(4) 0.008(4) 0.003(4) 0.009(4)
C(41) 0.018(5) 0.016(5) 0.025(5) -0.008(4) 0.010(4) -0.007(4)
C(42) 0.032(6) 0.018(5) 0.025(5) 0.006(4) 0.011(4) 0.011(4)
C(43) 0.030(5) 0.043(6) 0.040(6) 0.009(5) 0.005(5) 0.012(5)
C(44) 0.027(5) 0.092(8) 0.018(5) 0.005(6) -0.007(4) 0.003(5)

loop_
_atom_type_symbol
_atom_type_description
_atom_type_scat_dispersion_real
_atom_type_scat_dispersion_imag
_atom_type_scat_source
C C 0.003 0.002
;
International Tables for Crystallography
(1992, Vol. C, Tables 4.2.6.8 and 6.1.1.4)
;
H H 0.000 0.000
;
International Tables for Crystallography
(1992, Vol. C, Table 6.1.1.4)
;
O O 0.011 0.006
;
International Tables for Crystallography
(1992, Vol. C, Tables 4.2.6.8 and 6.1.1.4)
;
Cl Cl 0.148 0.159
;
International Tables for Crystallography
(1992, Vol. C, Tables 4.2.6.8 and 6.1.1.4)
;

loop_
_geom_angle_atom_site_label_1
_geom_angle_atom_site_label_2
_geom_angle_atom_site_label_3
_geom_angle
C(1) O(1) C(40) 117.5(5)
C(4) O(2) C(7) 114.0(5)
C(10) O(3) C(13) 118.1(5)
C(16) O(4) C(19) 117.3(5)
C(22) O(5) C(25) 115.5(6)
C(28) O(6) C(31) 115.7(5)
C(34) O(7) C(37) 116.2(6)
O(1) C(1) C(2) 118.8(7)
O(1) C(1) C(6) 121.4(6)
C(2) C(1) C(6) 119.7(7)
C(1) C(2) C(3) 121.1(7)
C(2) C(3) C(4) 117.3(7)
O(2) C(4) C(3) 116.1(6)
O(2) C(4) C(5) 121.8(7)
C(3) C(4) C(5) 122.0(7)
C(4) C(5) C(6) 120.5(7)
C(1) C(6) C(5) 119.1(6)
O(2) C(7) C(8) 119.2(7)
O(2) C(7) C(12) 121.0(7)
C(8) C(7) C(12) 119.7(7)
C(7) C(8) C(9) 121.4(7)
C(8) C(9) C(10) 118.0(7)
O(3) C(10) C(9) 115.3(7)
O(3) C(10) C(11) 123.6(7)
C(9) C(10) C(11) 120.8(7)
C(10) C(11) C(12) 120.6(7)
C(7) C(12) C(11) 119.3(7)
O(3) C(13) C(14) 118.8(6)
O(3) C(13) C(18) 121.0(7)
C(14) C(13) C(18) 120.2(6)
C(13) C(14) C(15) 120.3(7)
C(14) C(15) C(16) 119.8(7)
O(4) C(16) C(15) 117.8(7)
O(4) C(16) C(17) 121.8(7)
C(15) C(16) C(17) 120.3(7)
C(16) C(17) C(18) 119.0(7)
C(13) C(18) C(17) 120.4(7)
O(4) C(19) C(20) 118.5(7)
O(4) C(19) C(24) 120.4(7)
C(20) C(19) C(24) 121.1(7)
C(19) C(20) C(21) 119.6(8)
C(20) C(21) C(22) 119.5(7)
O(5) C(22) C(21) 118.9(8)
O(5) C(22) C(23) 120.2(8)
C(21) C(22) C(23) 120.8(7)
C(22) C(23) C(24) 120.5(8)
C(19) C(24) C(23) 118.5(7)
O(5) C(25) C(26) 117.2(7)
O(5) C(25) C(30) 124.5(7)
C(26) C(25) C(30) 118.2(8)
C(25) C(26) C(27) 122.0(7)
C(26) C(27) C(28) 117.5(7)
O(6) C(28) C(27) 114.2(6)
O(6) C(28) C(29) 125.0(7)
C(27) C(28) C(29) 120.7(7)
C(28) C(29) C(30) 121.6(7)
C(25) C(30) C(29) 119.9(7)
O(6) C(31) C(32) 119.7(6)
O(6) C(31) C(36) 120.7(7)
C(32) C(31) C(36) 119.5(7)
C(31) C(32) C(33) 120.6(7)
C(32) C(33) C(34) 118.7(8)
O(7) C(34) C(33) 115.2(7)
O(7) C(34) C(35) 122.0(6)
C(33) C(34) C(35) 122.7(7)
C(34) C(35) C(36) 116.8(6)
C(31) C(36) C(35) 121.6(8)
O(7) C(37) C(38) 120.5(7)
O(7) C(37) C(42) 119.7(7)
C(38) C(37) C(42) 119.7(7)
C(37) C(38) C(39) 119.4(7)
C(38) C(39) C(40) 121.3(7)
O(1) C(40) C(39) 118.1(7)
O(1) C(40) C(41) 123.1(7)
C(39) C(40) C(41) 118.8(7)
C(40) C(41) C(42) 120.8(7)
C(37) C(42) C(41) 119.8(7)
Cl(1) C(43) Cl(2) 111.4(5)
Cl(1) C(43) Cl(3) 112.0(4)
Cl(2) C(43) Cl(3) 112.2(5)
Cl(4) C(44) Cl(5) 110.5(4)
Cl(4) C(44) Cl(6) 110.4(5)
Cl(5) C(44) Cl(6) 110.9(5)
C(1) C(2) H(1) 119.0
C(3) C(2) H(1) 119.9
C(2) C(3) H(2) 121.8
C(4) C(3) H(2) 120.9
C(4) C(5) H(3) 119.2
C(6) C(5) H(3) 120.3
C(1) C(6) H(4) 120.4
C(5) C(6) H(4) 120.5
C(7) C(8) H(5) 118.0
C(9) C(8) H(5) 120.5
C(8) C(9) H(6) 121.1
C(10) C(9) H(6) 120.9
C(10) C(11) H(7) 119.9
C(12) C(11) H(7) 119.5
C(7) C(12) H(8) 119.9
C(11) C(12) H(8) 120.8
C(13) C(14) H(9) 119.1
C(15) C(14) H(9) 120.6
C(14) C(15) H(10) 120.7
C(16) C(15) H(10) 119.5
C(16) C(17) H(11) 119.7
C(18) C(17) H(11) 121.3
C(13) C(18) H(12) 119.2
C(17) C(18) H(12) 120.3
C(19) C(20) H(13) 119.3
C(21) C(20) H(13) 121.1
C(20) C(21) H(14) 120.7
C(22) C(21) H(14) 119.8
C(22) C(23) H(15) 119.2
C(24) C(23) H(15) 120.3
C(19) C(24) H(16) 119.7
C(23) C(24) H(16) 121.8
C(25) C(26) H(17) 118.7
C(27) C(26) H(17) 119.3
C(26) C(27) H(18) 121.8
C(28) C(27) H(18) 120.7
C(28) C(29) H(19) 119.4
C(30) C(29) H(19) 119.0
C(25) C(30) H(20) 119.5
C(29) C(30) H(20) 120.6
C(31) C(32) H(21) 118.9
C(33) C(32) H(21) 120.5
C(32) C(33) H(22) 121.2
C(34) C(33) H(22) 120.1
C(34) C(35) H(23) 120.7
C(36) C(35) H(23) 122.4
C(31) C(36) H(24) 118.9
C(35) C(36) H(24) 119.6
C(37) C(38) H(25) 118.9
C(39) C(38) H(25) 121.7
C(38) C(39) H(26) 119.3
C(40) C(39) H(26) 119.4
C(40) C(41) H(27) 119.1
C(42) C(41) H(27) 120.0
C(37) C(42) H(28) 118.9
C(41) C(42) H(28) 121.3
Cl(1) C(43) H(29) 107.2
Cl(2) C(43) H(29) 106.8
Cl(3) C(43) H(29) 106.8
Cl(4) C(44) H(30) 108.5
Cl(5) C(44) H(30) 107.8
Cl(6) C(44) H(30) 108.7

loop_
_geom_bond_atom_site_label_1
_geom_bond_atom_site_label_2
_geom_bond_distance
Cl(1) C(43) 1.727(9)
Cl(2) C(43) 1.738(9)
Cl(3) C(43) 1.703(8)
Cl(4) C(44) 1.746(10)
Cl(5) C(44) 1.736(9)
Cl(6) C(44) 1.703(9)
O(1) C(1) 1.391(9)
O(1) C(40) 1.362(9)
O(2) C(4) 1.405(9)
O(2) C(7) 1.398(9)
O(3) C(10) 1.383(9)
O(3) C(13) 1.369(8)
O(4) C(16) 1.379(8)
O(4) C(19) 1.388(9)
O(5) C(22) 1.378(9)
O(5) C(25) 1.379(10)
O(6) C(28) 1.390(10)
O(6) C(31) 1.394(9)
O(7) C(34) 1.395(9)
O(7) C(37) 1.396(9)
C(1) C(2) 1.350(10)
C(1) C(6) 1.385(11)
C(2) C(3) 1.399(12)
C(3) C(4) 1.370(11)
C(4) C(5) 1.335(10)
C(5) C(6) 1.374(11)
C(7) C(8) 1.357(11)
C(7) C(12) 1.390(11)
C(8) C(9) 1.381(10)
C(9) C(10) 1.382(11)
C(10) C(11) 1.365(11)
C(11) C(12) 1.363(11)
C(13) C(14) 1.370(11)
C(13) C(18) 1.383(11)
C(14) C(15) 1.370(10)
C(15) C(16) 1.380(11)
C(16) C(17) 1.395(12)
C(17) C(18) 1.369(10)
C(19) C(20) 1.383(11)
C(19) C(24) 1.371(12)
C(20) C(21) 1.375(11)
C(21) C(22) 1.380(13)
C(22) C(23) 1.356(12)
C(23) C(24) 1.395(11)
C(25) C(26) 1.397(11)
C(25) C(30) 1.371(11)
C(26) C(27) 1.362(12)
C(27) C(28) 1.408(11)
C(28) C(29) 1.330(11)
C(29) C(30) 1.369(12)
C(31) C(32) 1.380(12)
C(31) C(36) 1.355(11)
C(32) C(33) 1.376(11)
C(33) C(34) 1.361(10)
C(34) C(35) 1.377(12)
C(35) C(36) 1.401(10)
C(37) C(38) 1.370(11)
C(37) C(42) 1.383(12)
C(38) C(39) 1.375(11)
C(39) C(40) 1.368(11)
C(40) C(41) 1.373(11)
C(41) C(42) 1.366(11)
C(2) H(1) 0.950
C(3) H(2) 0.950
C(5) H(3) 0.950
C(6) H(4) 0.950
C(8) H(5) 0.950
C(9) H(6) 0.950
C(11) H(7) 0.950
C(12) H(8) 0.950
C(14) H(9) 0.950
C(15) H(10) 0.950
C(17) H(11) 0.950
C(18) H(12) 0.950
C(20) H(13) 0.950
C(21) H(14) 0.950
C(23) H(15) 0.950
C(24) H(16) 0.950
C(26) H(17) 0.950
C(27) H(18) 0.950
C(29) H(19) 0.950
C(30) H(20) 0.950
C(32) H(21) 0.950
C(33) H(22) 0.950
C(35) H(23) 0.950
C(36) H(24) 0.950
C(38) H(25) 0.950
C(39) H(26) 0.950
C(41) H(27) 0.950
C(42) H(28) 0.950
C(43) H(29) 0.950
C(44) H(30) 0.950

loop_
_cod_related_entry_id
_cod_related_entry_database
_cod_related_entry_code
1 ChemSpider 21154195
